data_2108636
loop_
_publ_author_name
'Singla, Labhini'
'Yadav, Hare Ram'
'Roy Choudhury, Angshuman'

_publ_section_title
;
 Evaluation of fluorine-mediated intermolecular interactions in
 tetrafluorinated tetrahydroisoquinoline derivatives: synthesis and
 computational studies
;
_journal_coeditor_code BM5125SUP1
_journal_issue 4
_journal_name_full 'Acta Crystallographica Section B'
_journal_page_first
;
;
_journal_paper_doi 10.1107/S2052520620006873
_journal_volume 76
_journal_year 2020
_chemical_formula_moiety 'C22 H17 F4 N O'
_chemical_formula_sum 'C22 H17 F4 N O'
_chemical_formula_weight 387.36
_space_group_IT_number 14
_space_group_name_Hall '-P 2ybc'
_space_group_name_H-M_alt 'P 1 21/c 1'
_symmetry_cell_setting monoclinic
_symmetry_space_group_name_Hall '-P 2ybc'
_symmetry_space_group_name_H-M 'P 1 21/c 1'
_atom_sites_solution_hydrogens geom
_audit_creation_date 2020-03-09T09:12:18-00:00
_audit_creation_method 'WinGX routine CIF_UPDATE'
_cell_angle_alpha 90
_cell_angle_beta 104.903(11)
_cell_angle_gamma 90
_cell_formula_units_Z 4
_cell_length_a 18.194(6)
_cell_length_b 6.147(2)
_cell_length_c 16.182(5)
_cell_measurement_reflns_used 3693
_cell_measurement_temperature 100
_cell_measurement_theta_max 27.5
_cell_measurement_theta_min 3.1
_cell_volume 1748.9(10)
_computing_cell_refinement
;
        CrystalClear-SM Expert 2.0 r15 (Rigaku, 2011)
;
_computing_data_collection
;
        CrystalClear-SM Expert 2.0 r15 (Rigaku, 2011)
;
_computing_data_reduction
;
        CrystalClear-SM Expert 2.0 r15 (Rigaku, 2011)
;
_computing_molecular_graphics 'Olex2 (Dolomanov et al., 2009)'
_computing_publication_material 'Olex2 (Dolomanov et al., 2009)'
_computing_structure_refinement 'ShelXL (Sheldrick, 2015)'
_computing_structure_solution 'ShelXT (Sheldrick, 2015)'
_diffrn_ambient_temperature 100
_diffrn_detector_area_resol_mean 13.6612
_diffrn_measured_fraction_theta_full 0.995
_diffrn_measured_fraction_theta_max 0.984
_diffrn_measurement_device_type
;
        Rigaku Mercury375R (2x2 bin mode)
;
_diffrn_measurement_method 'profile data from \w-scans'
_diffrn_radiation_type MoK\a
_diffrn_radiation_wavelength 0.71075
_diffrn_reflns_av_R_equivalents 0.0662
_diffrn_reflns_Laue_measured_fraction_full 0.995
_diffrn_reflns_Laue_measured_fraction_max 0.984
_diffrn_reflns_limit_h_max 23
_diffrn_reflns_limit_h_min -23
_diffrn_reflns_limit_k_max 7
_diffrn_reflns_limit_k_min -6
_diffrn_reflns_limit_l_max 21
_diffrn_reflns_limit_l_min -20
_diffrn_reflns_number 11916
_diffrn_reflns_point_group_measured_fraction_full 0.995
_diffrn_reflns_point_group_measured_fraction_max 0.984
_diffrn_reflns_theta_full 25.242
_diffrn_reflns_theta_max 27.524
_diffrn_reflns_theta_min 3.112
_exptl_absorpt_coefficient_mu 0.119
_exptl_absorpt_correction_T_max 1
_exptl_absorpt_correction_T_min 0.779
_exptl_absorpt_correction_type multi-scan
_exptl_absorpt_process_details 'Blessing 1995'
_exptl_crystal_colour 'clear light colourless'
_exptl_crystal_density_diffrn 1.471
_exptl_crystal_description block
_exptl_crystal_F_000 800
_exptl_crystal_size_max 0.3
_exptl_crystal_size_mid 0.3
_exptl_crystal_size_min 0.2
_refine_diff_density_max 0.379
_refine_diff_density_min -0.382
_refine_diff_density_rms 0.075
_refine_ls_extinction_method none
_refine_ls_goodness_of_fit_ref 1.072
_refine_ls_hydrogen_treatment constr
_refine_ls_matrix_type full
_refine_ls_number_parameters 254
_refine_ls_number_reflns 3963
_refine_ls_number_restraints 0
_refine_ls_restrained_S_all 1.072
_refine_ls_R_factor_all 0.0982
_refine_ls_R_factor_gt 0.0658
_refine_ls_shift/su_max 0
_refine_ls_shift/su_mean 0
_refine_ls_structure_factor_coef Fsqd
_refine_ls_weighting_details 'w=1/[\s^2^(Fo^2^)+(0.0973P)^2^+0.0745P] where P=(Fo^2^+2Fc^2^)/3'
_refine_ls_weighting_scheme calc
_refine_ls_wR_factor_ref 0.1916
_reflns_number_gt 2613
_reflns_number_total 3963
_reflns_threshold_expression 'I > 2\s(I)'
_cod_data_source_file bm5125sup1.cif
_cod_data_source_block 6-19
_cod_original_cell_volume 1749.0(10)
_cod_database_code 2108636

loop_
_space_group_symop_operation_xyz
'x, y, z'
'-x, y+1/2, -z+1/2'
'-x, -y, -z'
'x, -y-1/2, z-1/2'

loop_
_atom_site_label
_atom_site_fract_x
_atom_site_fract_y
_atom_site_fract_z
_atom_site_U_iso_or_equiv
_atom_site_adp_type
_atom_site_calc_flag
_atom_site_occupancy
_atom_site_disorder_assembly
_atom_site_disorder_group
_atom_site_type_symbol
F1 0.86240(8) 0.1093(2) 0.70468(10) 0.0348(4) Uani d 1 . . F
F2 0.80120(8) 0.7590(2) 0.54908(10) 0.0320(4) Uani d 1 . . F
F3 0.85387(8) 0.7235(3) 0.77573(9) 0.0323(4) Uani d 1 . . F
F4 0.93400(9) 0.5665(3) 0.92468(10) 0.0387(4) Uani d 1 . . F
O1 0.39732(10) 0.4549(3) 0.62654(11) 0.0300(4) Uani d 1 . . O
N1 0.74705(11) 0.4056(3) 0.61550(13) 0.0241(5) Uani d 1 . . N
C1 0.71641(13) 0.5372(4) 0.67590(15) 0.0232(5) Uani d 1 . . C
H1 0.7293 0.6898 0.6692 0.028 Uiso calc 1 . . H
C2 0.71701(14) 0.1834(4) 0.60521(17) 0.0266(6) Uani d 1 . . C
H2A 0.7246 0.1146 0.6607 0.032 Uiso calc 1 . . H
H2B 0.7436 0.0984 0.5714 0.032 Uiso calc 1 . . H
C3 0.63251(14) 0.1925(4) 0.56059(17) 0.0277(6) Uani d 1 . . C
H3A 0.626 0.2356 0.5015 0.033 Uiso calc 1 . . H
H3B 0.6105 0.0489 0.561 0.033 Uiso calc 1 . . H
C4 0.51260(14) 0.3291(4) 0.59238(15) 0.0254(5) Uani d 1 . . C
H4 0.4866 0.2171 0.5585 0.031 Uiso calc 1 . . H
C5 0.47342(14) 0.4717(4) 0.63086(15) 0.0268(6) Uani d 1 . . C
C6 0.51182(14) 0.6458(4) 0.67812(16) 0.0280(6) Uani d 1 . . C
H6 0.4852 0.7476 0.7016 0.034 Uiso calc 1 . . H
C7 0.58926(14) 0.6670(4) 0.69000(16) 0.0269(6) Uani d 1 . . C
H7 0.6146 0.782 0.7225 0.032 Uiso calc 1 . . H
C8 0.63044(14) 0.5184(4) 0.65400(15) 0.0238(5) Uani d 1 . . C
C9 0.59135(14) 0.3510(4) 0.60373(15) 0.0246(5) Uani d 1 . . C
C10 0.35839(15) 0.2657(5) 0.58406(18) 0.0333(6) Uani d 1 . . C
H10A 0.3561 0.2728 0.5242 0.05 Uiso calc 1 . . H
H10B 0.3077 0.2613 0.5914 0.05 Uiso calc 1 . . H
H10C 0.3854 0.137 0.6082 0.05 Uiso calc 1 . . H
C11 0.82646(14) 0.4300(4) 0.62472(15) 0.0232(5) Uani d 1 . . C
C12 0.85332(14) 0.6101(4) 0.58914(15) 0.0262(6) Uani d 1 . . C
C13 0.92856(15) 0.6460(5) 0.59233(16) 0.0294(6) Uani d 1 . . C
H13 0.9435 0.7703 0.5682 0.035 Uiso calc 1 . . H
C14 0.98156(15) 0.4923(5) 0.63241(16) 0.0308(6) Uani d 1 . . C
H14 1.0327 0.5122 0.6345 0.037 Uiso calc 1 . . H
C15 0.95900(14) 0.3097(4) 0.66929(16) 0.0301(6) Uani d 1 . . C
H15 0.9943 0.2057 0.696 0.036 Uiso calc 1 . . H
C16 0.88288(14) 0.2858(4) 0.66537(16) 0.0262(6) Uani d 1 . . C
C17 0.75366(14) 0.4698(4) 0.76840(15) 0.0246(5) Uani d 1 . . C
C18 0.82381(15) 0.5587(4) 0.81095(16) 0.0267(6) Uani d 1 . . C
C19 0.86490(14) 0.4797(5) 0.88938(16) 0.0296(6) Uani d 1 . . C
C20 0.83710(15) 0.3171(5) 0.92968(17) 0.0326(6) Uani d 1 . . C
H20 0.8652 0.2634 0.982 0.039 Uiso calc 1 . . H
C21 0.76588(15) 0.2335(5) 0.89078(17) 0.0320(6) Uani d 1 . . C
H21 0.7452 0.1258 0.9184 0.038 Uiso calc 1 . . H
C22 0.72489(14) 0.3077(4) 0.81143(16) 0.0274(6) Uani d 1 . . C
H22 0.6774 0.2482 0.7865 0.033 Uiso calc 1 . . H

loop_
_atom_site_aniso_label
_atom_site_aniso_U_11
_atom_site_aniso_U_22
_atom_site_aniso_U_33
_atom_site_aniso_U_12
_atom_site_aniso_U_13
_atom_site_aniso_U_23
F1 0.0354(9) 0.0274(9) 0.0390(9) 0.0023(6) 0.0050(7) 0.0119(7)
F2 0.0341(8) 0.0248(9) 0.0353(9) 0.0048(6) 0.0059(7) 0.0083(6)
F3 0.0388(9) 0.0296(9) 0.0275(8) -0.0087(6) 0.0067(7) 0.0032(6)
F4 0.0338(9) 0.0497(11) 0.0289(8) -0.0137(7) 0.0015(7) 0.0006(7)
O1 0.0252(9) 0.0301(11) 0.0340(10) 0.0026(7) 0.0062(8) -0.0013(8)
N1 0.0266(10) 0.0204(11) 0.0257(11) 0.0023(8) 0.0075(9) -0.0008(8)
C1 0.0284(12) 0.0177(13) 0.0222(12) 0.0029(9) 0.0041(10) 0.0007(9)
C2 0.0280(12) 0.0223(14) 0.0295(13) 0.0011(10) 0.0073(10) -0.0025(10)
C3 0.0306(13) 0.0230(14) 0.0299(13) 0.0028(10) 0.0083(11) -0.0023(10)
C4 0.0304(13) 0.0237(14) 0.0207(11) -0.0014(10) 0.0039(10) -0.0022(10)
C5 0.0272(12) 0.0293(15) 0.0227(12) 0.0034(10) 0.0044(10) 0.0051(10)
C6 0.0312(13) 0.0245(14) 0.0270(13) 0.0067(10) 0.0051(11) -0.0009(10)
C7 0.0307(13) 0.0233(14) 0.0249(12) 0.0017(10) 0.0039(10) -0.0002(10)
C8 0.0281(12) 0.0227(13) 0.0202(11) 0.0022(10) 0.0055(10) 0.0031(9)
C9 0.0277(12) 0.0241(14) 0.0217(12) 0.0028(10) 0.0056(10) 0.0012(10)
C10 0.0275(13) 0.0346(16) 0.0354(15) 0.0003(11) 0.0035(11) -0.0022(12)
C11 0.0276(12) 0.0207(13) 0.0200(11) 0.0016(10) 0.0041(10) -0.0031(9)
C12 0.0312(13) 0.0240(14) 0.0215(12) 0.0052(10) 0.0035(10) -0.0002(10)
C13 0.0328(13) 0.0320(15) 0.0239(12) -0.0006(11) 0.0080(11) 0.0000(11)
C14 0.0295(13) 0.0365(17) 0.0261(13) 0.0008(11) 0.0068(11) 0.0007(11)
C15 0.0295(13) 0.0327(15) 0.0251(13) 0.0076(11) 0.0017(11) 0.0020(11)
C16 0.0310(13) 0.0247(14) 0.0226(12) 0.0007(10) 0.0060(10) 0.0026(10)
C17 0.0302(12) 0.0213(13) 0.0211(12) 0.0016(10) 0.0044(10) -0.0011(9)
C18 0.0344(14) 0.0240(14) 0.0239(12) -0.0032(10) 0.0116(11) -0.0014(10)
C19 0.0257(12) 0.0355(16) 0.0253(13) -0.0035(11) 0.0026(10) -0.0042(11)
C20 0.0368(14) 0.0370(17) 0.0229(13) -0.0044(12) 0.0058(11) 0.0042(11)
C21 0.0392(15) 0.0292(16) 0.0288(14) -0.0038(11) 0.0107(12) 0.0033(11)
C22 0.0301(13) 0.0249(14) 0.0265(13) -0.0043(10) 0.0059(10) -0.0004(10)

loop_
_atom_type_symbol
_atom_type_description
_atom_type_scat_dispersion_real
_atom_type_scat_dispersion_imag
_atom_type_scat_source
C C 0.0033 0.0016 'International Tables Vol C Tables 4.2.6.8 and 6.1.1.4'
H H 0 0 'International Tables Vol C Tables 4.2.6.8 and 6.1.1.4'
F F 0.0171 0.0103 'International Tables Vol C Tables 4.2.6.8 and 6.1.1.4'
N N 0.0061 0.0033 'International Tables Vol C Tables 4.2.6.8 and 6.1.1.4'
O O 0.0106 0.006 'International Tables Vol C Tables 4.2.6.8 and 6.1.1.4'

loop_
_geom_angle_atom_site_label_1
_geom_angle_atom_site_label_2
_geom_angle_atom_site_label_3
_geom_angle
_geom_angle_site_symmetry_1
_geom_angle_site_symmetry_3
_geom_angle_publ_flag
C5 O1 C10 116.8(2) . . ?
C2 N1 C1 113.01(19) . . ?
C11 N1 C1 114.68(19) . . ?
C11 N1 C2 116.70(19) . . ?
N1 C1 H1 108 . . ?
N1 C1 C8 110.15(19) . . ?
N1 C1 C17 110.45(19) . . ?
C8 C1 H1 108 . . ?
C8 C1 C17 112.2(2) . . ?
C17 C1 H1 108 . . ?
N1 C2 H2A 109.9 . . ?
N1 C2 H2B 109.9 . . ?
N1 C2 C3 108.7(2) . . ?
H2A C2 H2B 108.3 . . ?
C3 C2 H2A 109.9 . . ?
C3 C2 H2B 109.9 . . ?
C2 C3 H3A 109.3 . . ?
C2 C3 H3B 109.3 . . ?
H3A C3 H3B 108 . . ?
C9 C3 C2 111.5(2) . . ?
C9 C3 H3A 109.3 . . ?
C9 C3 H3B 109.3 . . ?
C5 C4 H4 119.7 . . ?
C5 C4 C9 120.7(2) . . ?
C9 C4 H4 119.7 . . ?
O1 C5 C4 124.2(2) . . ?
O1 C5 C6 116.3(2) . . ?
C4 C5 C6 119.5(2) . . ?
C5 C6 H6 120 . . ?
C7 C6 C5 119.9(2) . . ?
C7 C6 H6 120 . . ?
C6 C7 H7 119.4 . . ?
C6 C7 C8 121.2(2) . . ?
C8 C7 H7 119.4 . . ?
C7 C8 C1 118.9(2) . . ?
C9 C8 C1 122.3(2) . . ?
C9 C8 C7 118.6(2) . . ?
C4 C9 C3 119.4(2) . . ?
C8 C9 C3 120.7(2) . . ?
C8 C9 C4 119.9(2) . . ?
O1 C10 H10A 109.5 . . ?
O1 C10 H10B 109.5 . . ?
O1 C10 H10C 109.5 . . ?
H10A C10 H10B 109.5 . . ?
H10A C10 H10C 109.5 . . ?
H10B C10 H10C 109.5 . . ?
C12 C11 N1 119.7(2) . . ?
C16 C11 N1 126.2(2) . . ?
C16 C11 C12 114.1(2) . . ?
F2 C12 C11 117.2(2) . . ?
F2 C12 C13 118.4(2) . . ?
C13 C12 C11 124.3(2) . . ?
C12 C13 H13 120.8 . . ?
C12 C13 C14 118.3(3) . . ?
C14 C13 H13 120.8 . . ?
C13 C14 H14 119.8 . . ?
C15 C14 C13 120.5(2) . . ?
C15 C14 H14 119.8 . . ?
C14 C15 H15 120.9 . . ?
C16 C15 C14 118.2(2) . . ?
C16 C15 H15 120.9 . . ?
F1 C16 C11 118.3(2) . . ?
F1 C16 C15 117.2(2) . . ?
C15 C16 C11 124.5(2) . . ?
C18 C17 C1 119.6(2) . . ?
C22 C17 C1 123.6(2) . . ?
C22 C17 C18 116.6(2) . . ?
F3 C18 C17 120.4(2) . . ?
F3 C18 C19 118.0(2) . . ?
C19 C18 C17 121.6(2) . . ?
F4 C19 C18 118.3(2) . . ?
F4 C19 C20 120.6(2) . . ?
C20 C19 C18 121.2(2) . . ?
C19 C20 H20 120.8 . . ?
C19 C20 C21 118.3(2) . . ?
C21 C20 H20 120.8 . . ?
C20 C21 H21 119.5 . . ?
C20 C21 C22 121.1(3) . . ?
C22 C21 H21 119.5 . . ?
C17 C22 H22 119.4 . . ?
C21 C22 C17 121.1(2) . . ?
C21 C22 H22 119.4 . . ?

loop_
_geom_bond_atom_site_label_1
_geom_bond_atom_site_label_2
_geom_bond_site_symmetry_2
_geom_bond_distance
_geom_bond_publ_flag
F1 C16 . 1.358(3) ?
F2 C12 . 1.357(3) ?
F3 C18 . 1.345(3) ?
F4 C19 . 1.350(3) ?
O1 C5 . 1.372(3) ?
O1 C10 . 1.441(3) ?
N1 C1 . 1.483(3) ?
N1 C2 . 1.465(3) ?
N1 C11 . 1.422(3) ?
C1 H1 . 0.98 ?
C1 C8 . 1.517(3) ?
C1 C17 . 1.533(3) ?
C2 H2A . 0.97 ?
C2 H2B . 0.97 ?
C2 C3 . 1.522(3) ?
C3 H3A . 0.97 ?
C3 H3B . 0.97 ?
C3 C9 . 1.505(3) ?
C4 H4 . 0.93 ?
C4 C5 . 1.376(4) ?
C4 C9 . 1.403(3) ?
C5 C6 . 1.394(4) ?
C6 H6 . 0.93 ?
C6 C7 . 1.378(4) ?
C7 H7 . 0.93 ?
C7 C8 . 1.400(3) ?
C8 C9 . 1.389(4) ?
C10 H10A . 0.96 ?
C10 H10B . 0.96 ?
C10 H10C . 0.96 ?
C11 C12 . 1.393(4) ?
C11 C16 . 1.387(3) ?
C12 C13 . 1.374(4) ?
C13 H13 . 0.93 ?
C13 C14 . 1.386(4) ?
C14 H14 . 0.93 ?
C14 C15 . 1.382(4) ?
C15 H15 . 0.93 ?
C15 C16 . 1.378(4) ?
C17 C18 . 1.396(3) ?
C17 C22 . 1.393(4) ?
C18 C19 . 1.385(4) ?
C19 C20 . 1.360(4) ?
C20 H20 . 0.93 ?
C20 C21 . 1.386(4) ?
C21 H21 . 0.93 ?
C21 C22 . 1.386(4) ?
C22 H22 . 0.93 ?

loop_
_geom_torsion_atom_site_label_1
_geom_torsion_atom_site_label_2
_geom_torsion_atom_site_label_3
_geom_torsion_atom_site_label_4
_geom_torsion
_geom_torsion_site_symmetry_1
_geom_torsion_site_symmetry_2
_geom_torsion_site_symmetry_3
_geom_torsion_site_symmetry_4
_geom_torsion_publ_flag
F2 C12 C13 C14 -179.2(2) . . . . ?
F3 C18 C19 F4 -2.4(4) . . . . ?
F3 C18 C19 C20 178.3(2) . . . . ?
F4 C19 C20 C21 180.0(2) . . . . ?
O1 C5 C6 C7 176.1(2) . . . . ?
N1 C1 C8 C7 -165.5(2) . . . . ?
N1 C1 C8 C9 18.6(3) . . . . ?
N1 C1 C17 C18 84.0(3) . . . . ?
N1 C1 C17 C22 -90.0(3) . . . . ?
N1 C2 C3 C9 -50.7(3) . . . . ?
N1 C11 C12 F2 2.0(3) . . . . ?
N1 C11 C12 C13 -178.1(2) . . . . ?
N1 C11 C16 F1 -3.9(4) . . . . ?
N1 C11 C16 C15 176.6(2) . . . . ?
C1 N1 C2 C3 67.2(3) . . . . ?
C1 N1 C11 C12 -80.0(3) . . . . ?
C1 N1 C11 C16 101.6(3) . . . . ?
C1 C8 C9 C3 -6.6(4) . . . . ?
C1 C8 C9 C4 173.7(2) . . . . ?
C1 C17 C18 F3 8.9(4) . . . . ?
C1 C17 C18 C19 -170.2(2) . . . . ?
C1 C17 C22 C21 171.5(2) . . . . ?
C2 N1 C1 C8 -49.2(3) . . . . ?
C2 N1 C1 C17 75.3(3) . . . . ?
C2 N1 C11 C12 144.5(2) . . . . ?
C2 N1 C11 C16 -33.9(3) . . . . ?
C2 C3 C9 C4 -157.9(2) . . . . ?
C2 C3 C9 C8 22.4(3) . . . . ?
C4 C5 C6 C7 -3.7(4) . . . . ?
C5 C4 C9 C3 -179.9(2) . . . . ?
C5 C4 C9 C8 -0.2(4) . . . . ?
C5 C6 C7 C8 1.2(4) . . . . ?
C6 C7 C8 C1 -174.4(2) . . . . ?
C6 C7 C8 C9 1.7(4) . . . . ?
C7 C8 C9 C3 177.4(2) . . . . ?
C7 C8 C9 C4 -2.2(4) . . . . ?
C8 C1 C17 C18 -152.7(2) . . . . ?
C8 C1 C17 C22 33.4(3) . . . . ?
C9 C4 C5 O1 -176.5(2) . . . . ?
C9 C4 C5 C6 3.2(4) . . . . ?
C10 O1 C5 C4 4.8(3) . . . . ?
C10 O1 C5 C6 -174.9(2) . . . . ?
C11 N1 C1 C8 173.67(19) . . . . ?
C11 N1 C1 C17 -61.8(3) . . . . ?
C11 N1 C2 C3 -156.6(2) . . . . ?
C11 C12 C13 C14 0.9(4) . . . . ?
C12 C11 C16 F1 177.6(2) . . . . ?
C12 C11 C16 C15 -1.9(4) . . . . ?
C12 C13 C14 C15 -1.0(4) . . . . ?
C13 C14 C15 C16 -0.3(4) . . . . ?
C14 C15 C16 F1 -177.7(2) . . . . ?
C14 C15 C16 C11 1.9(4) . . . . ?
C16 C11 C12 F2 -179.4(2) . . . . ?
C16 C11 C12 C13 0.5(4) . . . . ?
C17 C1 C8 C7 71.0(3) . . . . ?
C17 C1 C8 C9 -104.9(3) . . . . ?
C17 C18 C19 F4 176.7(2) . . . . ?
C17 C18 C19 C20 -2.5(4) . . . . ?
C18 C17 C22 C21 -2.7(4) . . . . ?
C18 C19 C20 C21 -0.8(4) . . . . ?
C19 C20 C21 C22 2.2(4) . . . . ?
C20 C21 C22 C17 -0.4(4) . . . . ?
C22 C17 C18 F3 -176.7(2) . . . . ?
C22 C17 C18 C19 4.2(4) . . . . ?
